data_7043099
loop_
_publ_author_name
'Gatus, Mark'
'McBurney, Roy Thomas'
'Bhadbhade, Mohan'
'Messerle, Barbara A.'

_publ_section_title
;
 Enhancements in Catalytic Reactivity and Selectivity of Homobimetallic
 Complexes Containing Heteroditopic Ligands
;
_journal_name_full 'Dalton Trans.'
_journal_paper_doi 10.1039/C7DT01294B
_journal_year 2017
_chemical_formula_moiety 'C50 H64 Cl2 N6 O2 Rh2, C H2.8'
_chemical_formula_sum 'C51 H66.8 Cl2 N6 O2 Rh2'
_chemical_formula_weight 1072.62
_space_group_crystal_system monoclinic
_space_group_IT_number 15
_space_group_name_Hall '-C 2yc'
_space_group_name_H-M_alt 'C 1 2/c 1'
_symmetry_space_group_name_Hall '-C 2yc'
_symmetry_space_group_name_H-M 'C 1 2/c 1'
_atom_sites_solution_hydrogens geom
_audit_creation_date 2017-05-04
_audit_creation_method
;
Olex2 1.2
(compiled 2017.03.28 svn.r3405 for OlexSys, GUI svn.r5335)
;
_audit_update_record
;
2017-05-04 deposited with the CCDC.
2017-05-19 downloaded from the CCDC.
;
_cell_angle_alpha 90
_cell_angle_beta 93.13(3)
_cell_angle_gamma 90
_cell_formula_units_Z 8
_cell_length_a 15.018(3)
_cell_length_b 25.511(5)
_cell_length_c 27.991(6)
_cell_measurement_reflns_used 9980
_cell_measurement_temperature 100
_cell_measurement_theta_max 22.5
_cell_measurement_theta_min 2.5
_cell_volume 10708(4)
_computing_molecular_graphics 'Olex2 (Dolomanov et al., 2009)'
_computing_publication_material 'Olex2 (Dolomanov et al., 2009)'
_computing_structure_refinement 'XL (Sheldrick, 2008)'
_diffrn_ambient_temperature 100
_diffrn_measured_fraction_theta_full 0.999
_diffrn_measured_fraction_theta_max 0.999
_diffrn_measurement_device_type 'Australian Synchrotron'
_diffrn_radiation_type MoK\a
_diffrn_radiation_wavelength 0.71073
_diffrn_reflns_av_R_equivalents 0.0598
_diffrn_reflns_av_unetI/netI 0.0300
_diffrn_reflns_Laue_measured_fraction_full 0.999
_diffrn_reflns_Laue_measured_fraction_max 0.999
_diffrn_reflns_limit_h_max 17
_diffrn_reflns_limit_h_min -17
_diffrn_reflns_limit_k_max 30
_diffrn_reflns_limit_k_min -30
_diffrn_reflns_limit_l_max 33
_diffrn_reflns_limit_l_min -33
_diffrn_reflns_number 68593
_diffrn_reflns_point_group_measured_fraction_full 0.999
_diffrn_reflns_point_group_measured_fraction_max 0.999
_diffrn_reflns_theta_full 25.000
_diffrn_reflns_theta_max 25.000
_diffrn_reflns_theta_min 2.095
_exptl_absorpt_coefficient_mu 0.758
_exptl_absorpt_correction_type none
_exptl_crystal_colour yellow
_exptl_crystal_colour_primary yellow
_exptl_crystal_density_diffrn 1.331
_exptl_crystal_description plate
_exptl_crystal_F_000 4438
_exptl_crystal_size_max 0.015
_exptl_crystal_size_mid 0.015
_exptl_crystal_size_min 0.01
_refine_diff_density_max 0.833
_refine_diff_density_min -1.081
_refine_diff_density_rms 0.085
_refine_ls_extinction_method none
_refine_ls_goodness_of_fit_ref 1.022
_refine_ls_hydrogen_treatment constr
_refine_ls_matrix_type full
_refine_ls_number_parameters 641
_refine_ls_number_reflns 9436
_refine_ls_number_restraints 144
_refine_ls_restrained_S_all 1.042
_refine_ls_R_factor_all 0.0614
_refine_ls_R_factor_gt 0.0468
_refine_ls_shift/su_max 0.001
_refine_ls_shift/su_mean 0.000
_refine_ls_structure_factor_coef Fsqd
_refine_ls_weighting_details 'w=1/[\s^2^(Fo^2^)+(0.0581P)^2^+42.2237P] where P=(Fo^2^+2Fc^2^)/3'
_refine_ls_weighting_scheme calc
_refine_ls_wR_factor_gt 0.1131
_refine_ls_wR_factor_ref 0.1220
_reflns_Friedel_coverage 0.000
_reflns_number_gt 7456
_reflns_number_total 9436
_reflns_threshold_expression 'I > 2\s(I)'
_cod_data_source_file c7dt01294b2.cif
_cod_data_source_block mark1_renamed
_cod_original_formula_sum 'C51 H66.80 Cl2 N6 O2 Rh2'
_cod_database_code 7043099
_shelx_shelxl_version_number 2014/7
_shelx_space_group_comment
;
The symmetry employed for this shelxl refinement is uniquely defined
by the following loop, which should always be used as a source of
symmetry information in preference to the above space-group names.
They are only intended as comments.
;
_shelx_estimated_absorpt_t_max 0.992
_shelx_estimated_absorpt_t_min 0.989
_olex2_refinement_description
;
1. Fixed Uiso
 At 1.2 times of:
  All C(H) groups, All C(H,H) groups
 At 1.5 times of:
  All C(H,H,H) groups, All O(H) groups
2. Restrained distances
 C165-C166 \\sim C165-C164 \\sim C163-C162 \\sim C162-C161
 with sigma of 0.04
 C15-C2 \\sim C15-C165 \\sim C15-C163 \\sim C15-C166 \\sim C15-C164 \\sim
C15-C162 \\sim C15-C161
 with sigma of 0.02
 C15-C168 \\sim C15-C167 \\sim C15-C165 \\sim C15-C163 \\sim C15-C2 \\sim
C15-C161 \\sim C15-C164 ~
 C15-C166 \\sim C15-C162 \\sim C15-C169
 with sigma of 0.02
3. Uiso/Uaniso restraints and constraints
Uanis(C162) = Uanis(C165) = Uanis(C168)
4. Rigid body (RIGU) restrains
 C0BA, C1BA, C9AA
 with sigma for 1-2 distances of 0.002 and sigma for 1-3 distances of 0.002
 C2, C15, C167, C168, C169, C163, C165, C164, C161, C162, C166
 with sigma for 1-2 distances of 0.004 and sigma for 1-3 distances of 0.004
 C15, C168, C165
 with sigma for 1-2 distances of 0.002 and sigma for 1-3 distances of 0.002
5. Others
 Fixed Sof: C167(0.3) H16D(0.3) H16E(0.3) H16F(0.3) C168(0.3) H16G(0.3)
 H16H(0.3) H16I(0.3) C169(0.3) H16A(0.3) H16B(0.3) H16C(0.3) C163(0.3)
 H1AA(0.3) H1AB(0.3) H1AC(0.3) C165(0.4) H4AA(0.4) H4AB(0.4) H4AC(0.4)
 C0BA(0.4) H0BA(0.4) H0BB(0.4) C1BA(0.2) H1BA(0.4) H1BB(0.4) C9AA(0.4)
 H9AA(0.4) H9AB(0.4) H9AC(0.4) C164(0.4) H3AA(0.4) H3AB(0.4) H3AC(0.4)
 C161(0.3) H0AA(0.3) H0AB(0.3) H0AC(0.3) C162(0.3) H2AA(0.3) H2AB(0.3)
 H2AC(0.3) C166(0.4) H5AA(0.4) H5AB(0.4) H5AC(0.4)
6.a Ternary CH refined with riding coordinates:
 C2'(H2'), C20(H20), C21(H21), C24(H24), C25(H25), C30(H30), C31(H31),
 C32(H32), C34(H34), C35(H35)
6.b Secondary CH2 refined with riding coordinates:
 C22(H22A,H22B), C23(H23A,H23B), C26(H26A,H26B), C27(H27A,H27B), C33(H33A,
 H33B), C36(H36A,H36B), C37(H37A,H37B), C0BA(H0BA,H0BB), C1BA(H1BA,H1BB)
6.c Aromatic/amide H refined with riding coordinates:
 C1(H1), C1B(H1B), C1C(H1C), C3(H3), C3'(H3'), C3*(H3*), C4'(H4'), C4*(H4*),
 C5'(H5'), C5*(H5*), C6(H6), C8(H8)
6.d Idealised Me refined as rotating group:
 C1D(H1DA,H1DB,H1DC), C14A(H14D,H14E,H14F), C14B(H14A,H14B,H14C), C18A(H18G,
 H18H,H18I), C18B(H18A,H18B,H18C), C18C(H18D,H18E,H18F), C167(H16D,H16E,H16F),
 C168(H16G,H16H,H16I), C169(H16A,H16B,H16C), C163(H1AA,H1AB,H1AC), C165(H4AA,
 H4AB,H4AC), C9AA(H9AA,H9AB,H9AC), C164(H3AA,H3AB,H3AC), C161(H0AA,H0AB,H0AC),
 C162(H2AA,H2AB,H2AC), C166(H5AA,H5AB,H5AC)
6.e Idealised tetrahedral OH refined as rotating group:
 O2(H2)
;
_olex2_submission_special_instructions 'No special instructions were received'

loop_
_space_group_symop_operation_xyz
'x, y, z'
'-x, y, -z+1/2'
'x+1/2, y+1/2, z'
'-x+1/2, y+1/2, -z+1/2'
'-x, -y, -z'
'x, -y, z-1/2'
'-x+1/2, -y+1/2, -z'
'x+1/2, -y+1/2, z-1/2'

loop_
_atom_site_label
_atom_site_type_symbol
_atom_site_fract_x
_atom_site_fract_y
_atom_site_fract_z
_atom_site_U_iso_or_equiv
_atom_site_adp_type
_atom_site_occupancy
_atom_site_site_symmetry_order
_atom_site_calc_flag
_atom_site_refinement_flags_posn
_atom_site_refinement_flags_adp
_atom_site_refinement_flags_occupancy
_atom_site_disorder_assembly
_atom_site_disorder_group
Rh1 Rh 1.14388(2) 0.28793(2) 1.00855(2) 0.03748(10) Uani 1 1 d . . . . .
Rh2 Rh 0.92619(2) 0.07365(2) 0.91990(2) 0.05184(13) Uani 1 1 d . . . . .
Cl1 Cl 0.91062(11) -0.00004(5) 0.86863(6) 0.0809(5) Uani 1 1 d . . . . .
Cl2 Cl 1.30034(7) 0.29143(4) 1.04212(4) 0.0419(2) Uani 1 1 d . . . . .
O1 O 0.94292(18) 0.24872(11) 0.86550(12) 0.0452(7) Uani 1 1 d . . . . .
O2 O 1.1882(2) 0.34525(14) 1.12028(13) 0.0570(8) Uani 1 1 d . . . . .
H2 H 1.2258 0.3330 1.1021 0.086 Uiso 1 1 calc GR . . . .
N1 N 1.1682(2) 0.33675(13) 0.90515(14) 0.0429(8) Uani 1 1 d . . . . .
N2 N 1.1876(2) 0.33872(13) 0.95293(13) 0.0401(8) Uani 1 1 d . . . . .
N3 N 1.1216(2) 0.28808(14) 0.83721(14) 0.0436(8) Uani 1 1 d . . . . .
N4 N 1.0787(3) 0.30824(17) 0.79743(15) 0.0570(10) Uani 1 1 d . . . . .
N5 N 0.9794(2) 0.14812(14) 0.84214(14) 0.0450(9) Uani 1 1 d . . . . .
N6 N 1.0918(2) 0.10125(14) 0.86508(17) 0.0538(10) Uani 1 1 d . . . . .
C1 C 0.7172(3) 0.2010(2) 0.83119(19) 0.0569(13) Uani 1 1 d . . . . .
H1 H 0.6569 0.2126 0.8293 0.068 Uiso 1 1 calc R . . . .
C1A C 1.0052(3) 0.10853(16) 0.87301(19) 0.0491(11) Uani 1 1 d . . . . .
C1B C 1.0502(3) 0.16426(18) 0.81585(18) 0.0498(11) Uani 1 1 d . . . . .
H1B H 1.0491 0.1909 0.7921 0.060 Uiso 1 1 calc R . . . .
C1C C 1.1203(3) 0.13489(18) 0.8307(2) 0.0554(13) Uani 1 1 d . . . . .
H1C H 1.1788 0.1369 0.8195 0.066 Uiso 1 1 calc R . . . .
C1D C 1.1483(4) 0.0622(2) 0.8907(2) 0.0717(17) Uani 1 1 d . . . . .
H1DA H 1.1491 0.0298 0.8719 0.108 Uiso 1 1 calc GR . . . .
H1DB H 1.1243 0.0549 0.9219 0.108 Uiso 1 1 calc GR . . . .
H1DC H 1.2091 0.0759 0.8954 0.108 Uiso 1 1 calc GR . . . .
C2 C 0.7351(3) 0.1500(2) 0.81803(19) 0.0580(13) Uani 1 1 d D U . . .
C2' C 1.0960(3) 0.30276(16) 0.88437(17) 0.0416(10) Uani 1 1 d . . . . .
H2' H 1.0923 0.2704 0.9044 0.050 Uiso 1 1 calc R . . . .
C3 C 0.8229(3) 0.13359(19) 0.82098(18) 0.0527(12) Uani 1 1 d . . . . .
H3 H 0.8370 0.0988 0.8121 0.063 Uiso 1 1 calc R . . . .
C3' C 1.2483(3) 0.37691(16) 0.95848(18) 0.0456(11) Uani 1 1 d . . . . .
H3' H 1.2752 0.3875 0.9885 0.055 Uiso 1 1 calc R . . . .
C3* C 1.1244(3) 0.2892(2) 0.7620(2) 0.0618(14) Uani 1 1 d . . . . .
H3* H 1.1098 0.2958 0.7291 0.074 Uiso 1 1 calc R . . . .
C4 C 0.8900(3) 0.16715(17) 0.83668(17) 0.0451(10) Uani 1 1 d . . . . .
C4' C 1.2670(3) 0.39894(17) 0.91517(19) 0.0518(12) Uani 1 1 d . . . . .
H4' H 1.3079 0.4265 0.9098 0.062 Uiso 1 1 calc R . . . .
C4* C 1.1967(3) 0.2583(2) 0.7788(2) 0.0569(13) Uani 1 1 d . . . . .
H4* H 1.2392 0.2410 0.7604 0.068 Uiso 1 1 calc R . . . .
C5 C 1.0064(3) 0.33041(16) 0.88282(17) 0.0432(10) Uani 1 1 d . . . . .
C5' C 1.2144(3) 0.37277(17) 0.88162(18) 0.0503(11) Uani 1 1 d . . . . .
H5' H 1.2111 0.3789 0.8481 0.060 Uiso 1 1 calc R . . . .
C5* C 1.1926(3) 0.25863(17) 0.82710(18) 0.0452(10) Uani 1 1 d . . . . .
H5* H 1.2323 0.2413 0.8495 0.054 Uiso 1 1 calc R . . . .
C6 C 0.9994(3) 0.38342(17) 0.89101(19) 0.0523(12) Uani 1 1 d . . . . .
H6 H 1.0522 0.4033 0.8975 0.063 Uiso 1 1 calc R . . . .
C7 C 0.9172(4) 0.40871(18) 0.8901(2) 0.0576(13) Uani 1 1 d . . . . .
C8 C 0.8419(3) 0.37812(19) 0.8809(2) 0.0568(13) Uani 1 1 d . . . . .
H8 H 0.7851 0.3946 0.8806 0.068 Uiso 1 1 calc R . . . .
C9 C 0.7602(3) 0.2920(2) 0.8638(2) 0.0579(13) Uani 1 1 d . . . . .
C10 C 0.7839(3) 0.23675(19) 0.84731(18) 0.0495(11) Uani 1 1 d . . . . .
C11 C 0.8707(3) 0.21845(17) 0.84938(17) 0.0446(10) Uani 1 1 d . . . . .
C12 C 0.9290(3) 0.30120(16) 0.87363(17) 0.0440(10) Uani 1 1 d . . . . .
C13 C 0.8454(3) 0.32436(18) 0.87213(18) 0.0484(11) Uani 1 1 d . . . . .
C14A C 0.7134(4) 0.2883(2) 0.9108(3) 0.0799(19) Uani 1 1 d . . . . .
H14D H 0.7515 0.2692 0.9344 0.120 Uiso 1 1 calc GR . . . .
H14E H 0.6567 0.2697 0.9054 0.120 Uiso 1 1 calc GR . . . .
H14F H 0.7022 0.3237 0.9228 0.120 Uiso 1 1 calc GR . . . .
C14B C 0.6989(4) 0.3193(2) 0.8252(3) 0.086(2) Uani 1 1 d . . . . .
H14A H 0.6860 0.3551 0.8356 0.130 Uiso 1 1 calc GR . . . .
H14B H 0.6430 0.2996 0.8207 0.130 Uiso 1 1 calc GR . . . .
H14C H 0.7288 0.3205 0.7950 0.130 Uiso 1 1 calc GR . . . .
C15 C 0.6605(3) 0.1128(2) 0.7996(2) 0.0692(14) Uani 1 1 d D U . . .
C17 C 0.9092(4) 0.46850(19) 0.8984(3) 0.0745(17) Uani 1 1 d . . . . .
C18A C 1.0010(5) 0.4932(2) 0.9088(3) 0.109(3) Uani 1 1 d . . . . .
H18G H 1.0258 0.4810 0.9400 0.164 Uiso 1 1 calc GR . . . .
H18H H 0.9952 0.5314 0.9092 0.164 Uiso 1 1 calc GR . . . .
H18I H 1.0408 0.4829 0.8838 0.164 Uiso 1 1 calc GR . . . .
C18B C 0.8506(5) 0.4787(2) 0.9386(3) 0.100(2) Uani 1 1 d . . . . .
H18A H 0.7913 0.4640 0.9308 0.149 Uiso 1 1 calc GR . . . .
H18B H 0.8457 0.5166 0.9436 0.149 Uiso 1 1 calc GR . . . .
H18C H 0.8764 0.4622 0.9678 0.149 Uiso 1 1 calc GR . . . .
C18C C 0.8698(6) 0.4939(3) 0.8523(3) 0.112(3) Uani 1 1 d . . . . .
H18D H 0.9105 0.4886 0.8265 0.168 Uiso 1 1 calc GR . . . .
H18E H 0.8618 0.5316 0.8575 0.168 Uiso 1 1 calc GR . . . .
H18F H 0.8120 0.4779 0.8433 0.168 Uiso 1 1 calc GR . . . .
C20 C 0.8018(4) 0.0580(2) 0.9547(2) 0.0721(16) Uani 1 1 d . . . . .
H20 H 0.7586 0.0354 0.9357 0.087 Uiso 1 1 calc R . . . .
C21 C 0.8680(4) 0.0308(2) 0.9799(2) 0.0692(16) Uani 1 1 d . . . . .
H21 H 0.8651 -0.0081 0.9756 0.083 Uiso 1 1 calc R . . . .
C22 C 0.9113(4) 0.0482(3) 1.0265(3) 0.088(2) Uani 1 1 d . . . . .
H22A H 0.8637 0.0576 1.0481 0.106 Uiso 1 1 calc R . . . .
H22B H 0.9442 0.0180 1.0410 0.106 Uiso 1 1 calc R . . . .
C23 C 0.9741(6) 0.0933(2) 1.0246(3) 0.103(3) Uani 1 1 d . . . . .
H23A H 1.0342 0.0812 1.0359 0.124 Uiso 1 1 calc R . . . .
H23B H 0.9554 0.1204 1.0474 0.124 Uiso 1 1 calc R . . . .
C24 C 0.9807(4) 0.11848(19) 0.9765(2) 0.0663(15) Uani 1 1 d . . . . .
H24 H 1.0415 0.1325 0.9709 0.080 Uiso 1 1 calc R . . . .
C25 C 0.9116(4) 0.14683(19) 0.9529(2) 0.0603(13) Uani 1 1 d . . . . .
H25 H 0.9326 0.1770 0.9337 0.072 Uiso 1 1 calc R . . . .
C26 C 0.8198(5) 0.1541(3) 0.9705(3) 0.101(2) Uani 1 1 d . . . . .
H26A H 0.8258 0.1679 1.0035 0.121 Uiso 1 1 calc R . . . .
H26B H 0.7888 0.1811 0.9504 0.121 Uiso 1 1 calc R . . . .
C27 C 0.7643(5) 0.1085(3) 0.9705(3) 0.106(3) Uani 1 1 d . . . . .
H27A H 0.7101 0.1158 0.9499 0.127 Uiso 1 1 calc R . . . .
H27B H 0.7449 0.1036 1.0035 0.127 Uiso 1 1 calc R . . . .
C30 C 1.0032(3) 0.27569(17) 0.9954(2) 0.0499(11) Uani 1 1 d . . . . .
H30 H 0.9859 0.2627 0.9625 0.060 Uiso 1 1 calc R . . . .
C31 C 1.0419(3) 0.23729(17) 1.02623(18) 0.0492(11) Uani 1 1 d . . . . .
H31 H 1.0440 0.2005 1.0141 0.059 Uiso 1 1 calc R . . . .
C32 C 1.0897(3) 0.24882(17) 1.06954(18) 0.0498(11) Uani 1 1 d . . . . .
H32 H 1.1268 0.2194 1.0833 0.060 Uiso 1 1 calc R . . . .
C33 C 1.0601(3) 0.28890(18) 1.10578(19) 0.0544(12) Uani 1 1 d . . . . .
H33A H 0.9943 0.2921 1.1032 0.065 Uiso 1 1 calc R . . . .
H33B H 1.0778 0.2767 1.1385 0.065 Uiso 1 1 calc R . . . .
C34 C 1.1019(3) 0.34227(18) 1.09725(18) 0.0498(11) Uani 1 1 d . . . . .
H34 H 1.0638 0.3695 1.1118 0.060 Uiso 1 1 calc R . . . .
C35 C 1.1030(3) 0.35324(16) 1.04424(18) 0.0477(11) Uani 1 1 d . . . . .
H35 H 1.1469 0.3820 1.0394 0.057 Uiso 1 1 calc R . . . .
C36 C 1.0131(3) 0.36995(18) 1.0209(2) 0.0579(13) Uani 1 1 d . . . . .
H36A H 0.9842 0.3949 1.0423 0.070 Uiso 1 1 calc R . . . .
H36B H 1.0232 0.3884 0.9905 0.070 Uiso 1 1 calc R . . . .
C37 C 0.9509(3) 0.3237(2) 1.0106(2) 0.0588(13) Uani 1 1 d . . . . .
H37A H 0.9061 0.3332 0.9848 0.071 Uiso 1 1 calc R . . . .
H37B H 0.9189 0.3153 1.0396 0.071 Uiso 1 1 calc R . . . .
C167 C 0.6403(19) 0.0756(9) 0.8390(7) 0.084(6) Uani 0.3 1 d D U . A 3
H16D H 0.6898 0.0508 0.8441 0.126 Uiso 0.3 1 calc GR . . A 3
H16E H 0.5854 0.0564 0.8301 0.126 Uiso 0.3 1 calc GR . . A 3
H16F H 0.6325 0.0954 0.8685 0.126 Uiso 0.3 1 calc GR . . A 3
C168 C 0.678(2) 0.100(2) 0.7491(7) 0.067(2) Uani 0.3 1 d D U . A 3
H16G H 0.6788 0.1324 0.7304 0.101 Uiso 0.3 1 calc GR . . A 3
H16H H 0.6302 0.0771 0.7358 0.101 Uiso 0.3 1 calc GR . . A 3
H16I H 0.7352 0.0821 0.7479 0.101 Uiso 0.3 1 calc GR . . A 3
C169 C 0.5696(11) 0.1441(10) 0.7967(11) 0.073(6) Uani 0.3 1 d D U . A 3
H16A H 0.5566 0.1566 0.8287 0.109 Uiso 0.3 1 calc GR . . A 3
H16B H 0.5214 0.1210 0.7846 0.109 Uiso 0.3 1 calc GR . . A 3
H16C H 0.5744 0.1741 0.7752 0.109 Uiso 0.3 1 calc GR . . A 3
C163 C 0.5876(11) 0.1113(9) 0.8325(6) 0.059(4) Uani 0.3 1 d D U . A 1
H1AA H 0.6104 0.0987 0.8639 0.088 Uiso 0.3 1 calc GR . . A 1
H1AB H 0.5406 0.0877 0.8197 0.088 Uiso 0.3 1 calc GR . . A 1
H1AC H 0.5630 0.1466 0.8358 0.088 Uiso 0.3 1 calc GR . . A 1
C165 C 0.6655(17) 0.0994(16) 0.7487(5) 0.067(2) Uani 0.4 1 d D U . A 2
H4AA H 0.6578 0.1313 0.7293 0.101 Uiso 0.4 1 calc GR . . A 2
H4AB H 0.6182 0.0744 0.7394 0.101 Uiso 0.4 1 calc GR . . A 2
H4AC H 0.7237 0.0838 0.7434 0.101 Uiso 0.4 1 calc GR . . A 2
C0BA C 0.5467(9) 0.3060(7) 0.7144(6) 0.086(4) Uani 0.4 1 d . U . . .
H0BA H 0.5947 0.2848 0.7305 0.103 Uiso 0.4 1 calc R . . . .
H0BB H 0.5038 0.2826 0.6967 0.103 Uiso 0.4 1 calc R . . . .
C1BA C 0.5000 0.3424(9) 0.7500 0.078(4) Uani 0.4 2 d S TU P . .
H1BA H 0.5444 0.3650 0.7674 0.093 Uiso 0.4 1 calc R . . . .
H1BB H 0.4556 0.3650 0.7326 0.093 Uiso 0.4 1 calc R . . . .
C9AA C 0.5803(13) 0.3445(8) 0.6849(8) 0.106(5) Uani 0.4 1 d . U . . .
H9AA H 0.5324 0.3575 0.6628 0.159 Uiso 0.4 1 calc GR . . . .
H9AB H 0.6280 0.3296 0.6666 0.159 Uiso 0.4 1 calc GR . . . .
H9AC H 0.6041 0.3736 0.7046 0.159 Uiso 0.4 1 calc GR . . . .
C164 C 0.6737(10) 0.0592(6) 0.8281(6) 0.075(4) Uani 0.4 1 d D U . A 2
H3AA H 0.7276 0.0416 0.8182 0.113 Uiso 0.4 1 calc GR . . A 2
H3AB H 0.6219 0.0366 0.8212 0.113 Uiso 0.4 1 calc GR . . A 2
H3AC H 0.6796 0.0665 0.8625 0.113 Uiso 0.4 1 calc GR . . A 2
C161 C 0.6997(11) 0.0589(6) 0.7846(9) 0.083(5) Uani 0.3 1 d D U . A 1
H0AA H 0.7457 0.0647 0.7617 0.124 Uiso 0.3 1 calc GR . . A 1
H0AB H 0.6519 0.0373 0.7697 0.124 Uiso 0.3 1 calc GR . . A 1
H0AC H 0.7259 0.0410 0.8129 0.124 Uiso 0.3 1 calc GR . . A 1
C162 C 0.6250(10) 0.1357(7) 0.7501(5) 0.067(2) Uani 0.3 1 d D U . A 1
H2AA H 0.5991 0.1704 0.7549 0.101 Uiso 0.3 1 calc GR . . A 1
H2AB H 0.5794 0.1122 0.7356 0.101 Uiso 0.3 1 calc GR . . A 1
H2AC H 0.6745 0.1387 0.7288 0.101 Uiso 0.3 1 calc GR . . A 1
C166 C 0.5666(10) 0.1276(11) 0.8125(9) 0.086(6) Uani 0.4 1 d D U . A 2
H5AA H 0.5676 0.1387 0.8461 0.129 Uiso 0.4 1 calc GR . . A 2
H5AB H 0.5271 0.0973 0.8078 0.129 Uiso 0.4 1 calc GR . . A 2
H5AC H 0.5447 0.1565 0.7920 0.129 Uiso 0.4 1 calc GR . . A 2

loop_
_atom_site_aniso_label
_atom_site_aniso_U_11
_atom_site_aniso_U_22
_atom_site_aniso_U_33
_atom_site_aniso_U_23
_atom_site_aniso_U_13
_atom_site_aniso_U_12
Rh1 0.03026(17) 0.02604(16) 0.0561(2) -0.00695(14) 0.00206(13) -0.00248(12)
Rh2 0.0450(2) 0.03181(19) 0.0791(3) -0.00233(17) 0.00666(18) -0.00855(15)
Cl1 0.0953(11) 0.0431(7) 0.1060(12) -0.0160(7) 0.0231(9) -0.0339(7)
Cl2 0.0363(5) 0.0326(5) 0.0563(6) -0.0082(4) -0.0027(4) 0.0001(4)
O1 0.0298(14) 0.0330(15) 0.072(2) -0.0074(14) -0.0068(14) -0.0048(12)
O2 0.0499(19) 0.055(2) 0.066(2) -0.0147(17) 0.0050(16) -0.0035(16)
N1 0.0365(18) 0.0328(18) 0.059(2) -0.0041(16) -0.0045(17) -0.0115(15)
N2 0.0347(18) 0.0297(17) 0.055(2) -0.0064(15) -0.0066(16) -0.0026(14)
N3 0.0371(19) 0.0404(19) 0.052(2) -0.0031(17) -0.0081(16) -0.0063(15)
N4 0.046(2) 0.067(3) 0.056(3) -0.004(2) -0.012(2) 0.001(2)
N5 0.0355(18) 0.0358(19) 0.064(2) -0.0086(17) 0.0043(17) -0.0094(15)
N6 0.041(2) 0.0328(19) 0.088(3) -0.0041(19) 0.008(2) -0.0009(16)
C1 0.030(2) 0.072(3) 0.068(3) -0.011(3) -0.003(2) -0.007(2)
C1A 0.045(2) 0.026(2) 0.076(3) -0.008(2) 0.001(2) -0.0056(18)
C1B 0.045(3) 0.043(2) 0.062(3) -0.010(2) 0.007(2) -0.011(2)
C1C 0.038(2) 0.042(3) 0.086(4) -0.009(2) 0.009(2) -0.007(2)
C1D 0.053(3) 0.039(3) 0.123(5) 0.010(3) 0.006(3) 0.005(2)
C2 0.038(2) 0.065(3) 0.071(3) -0.016(2) -0.003(2) -0.020(2)
C2' 0.037(2) 0.030(2) 0.056(3) -0.0047(18) -0.0043(19) -0.0104(17)
C3 0.042(2) 0.049(3) 0.067(3) -0.010(2) 0.000(2) -0.015(2)
C3' 0.041(2) 0.032(2) 0.063(3) -0.004(2) -0.005(2) -0.0124(18)
C3* 0.051(3) 0.080(4) 0.054(3) -0.001(3) -0.009(2) -0.005(3)
C4 0.035(2) 0.040(2) 0.060(3) -0.005(2) 0.000(2) -0.0107(18)
C4' 0.048(3) 0.036(2) 0.070(3) -0.001(2) -0.006(2) -0.019(2)
C4* 0.042(3) 0.060(3) 0.069(4) -0.005(3) 0.004(2) -0.010(2)
C5 0.037(2) 0.034(2) 0.058(3) -0.0007(19) -0.004(2) -0.0039(17)
C5' 0.048(3) 0.043(2) 0.059(3) 0.006(2) -0.002(2) -0.017(2)
C5* 0.035(2) 0.038(2) 0.062(3) -0.004(2) -0.001(2) -0.0059(18)
C6 0.050(3) 0.033(2) 0.074(3) 0.002(2) -0.003(2) -0.006(2)
C7 0.065(3) 0.030(2) 0.077(4) 0.004(2) -0.001(3) 0.008(2)
C8 0.046(3) 0.045(3) 0.078(4) 0.002(2) -0.001(2) 0.011(2)
C9 0.033(2) 0.060(3) 0.080(4) -0.014(3) -0.003(2) 0.002(2)
C10 0.037(2) 0.054(3) 0.058(3) -0.005(2) -0.001(2) -0.007(2)
C11 0.034(2) 0.043(2) 0.056(3) -0.005(2) -0.0053(19) -0.0086(18)
C12 0.041(2) 0.031(2) 0.059(3) -0.0029(19) -0.002(2) 0.0014(18)
C13 0.038(2) 0.045(3) 0.061(3) -0.001(2) -0.005(2) 0.0015(19)
C14A 0.058(3) 0.073(4) 0.111(5) -0.030(4) 0.029(3) -0.012(3)
C14B 0.057(3) 0.071(4) 0.127(6) -0.017(4) -0.035(4) 0.022(3)
C15 0.041(2) 0.083(3) 0.083(3) -0.028(2) 0.002(2) -0.032(2)
C17 0.076(4) 0.030(2) 0.119(5) 0.001(3) 0.013(4) 0.007(2)
C18A 0.097(5) 0.031(3) 0.202(9) -0.013(4) 0.026(5) 0.002(3)
C18B 0.119(6) 0.039(3) 0.144(7) -0.016(4) 0.039(5) 0.008(3)
C18C 0.144(7) 0.052(4) 0.141(7) 0.030(4) 0.006(6) 0.029(4)
C20 0.050(3) 0.076(4) 0.092(4) 0.011(3) 0.013(3) -0.013(3)
C21 0.061(3) 0.058(3) 0.091(4) 0.015(3) 0.020(3) -0.009(3)
C22 0.065(4) 0.112(6) 0.088(5) 0.025(4) 0.006(3) 0.000(4)
C23 0.169(8) 0.045(3) 0.090(5) 0.011(3) -0.035(5) -0.013(4)
C24 0.079(4) 0.035(2) 0.084(4) -0.005(3) -0.004(3) -0.005(3)
C25 0.071(3) 0.038(3) 0.071(4) -0.007(2) 0.003(3) 0.008(2)
C26 0.092(5) 0.092(5) 0.121(6) -0.025(5) 0.032(4) 0.026(4)
C27 0.065(4) 0.094(5) 0.162(8) 0.036(5) 0.034(5) 0.027(4)
C30 0.037(2) 0.040(2) 0.073(3) -0.005(2) 0.004(2) -0.0027(19)
C31 0.041(2) 0.034(2) 0.073(3) -0.010(2) 0.011(2) -0.0110(19)
C32 0.053(3) 0.033(2) 0.064(3) -0.006(2) 0.008(2) -0.005(2)
C33 0.056(3) 0.048(3) 0.060(3) -0.011(2) 0.012(2) -0.008(2)
C34 0.046(3) 0.039(2) 0.065(3) -0.012(2) 0.008(2) -0.003(2)
C35 0.041(2) 0.030(2) 0.072(3) -0.010(2) 0.007(2) -0.0012(18)
C36 0.051(3) 0.040(3) 0.082(4) -0.013(2) 0.000(3) 0.011(2)
C37 0.037(2) 0.056(3) 0.083(4) -0.012(3) 0.005(2) 0.004(2)
C167 0.069(13) 0.098(11) 0.086(9) -0.027(8) 0.011(8) -0.051(9)
C168 0.031(5) 0.088(5) 0.082(3) -0.029(3) 0.001(3) -0.024(4)
C169 0.041(6) 0.094(11) 0.084(14) -0.030(9) 0.011(6) -0.037(6)
C163 0.038(7) 0.065(11) 0.073(9) 0.000(7) -0.009(6) -0.014(6)
C165 0.031(5) 0.088(5) 0.082(3) -0.029(3) 0.001(3) -0.024(4)
C0BA 0.043(7) 0.103(9) 0.107(10) -0.005(5) -0.026(6) -0.001(5)
C1BA 0.032(7) 0.099(11) 0.098(10) 0.000 -0.037(6) 0.000
C9AA 0.084(10) 0.104(11) 0.130(11) 0.000(7) 0.001(8) -0.002(8)
C164 0.045(8) 0.095(7) 0.087(9) -0.018(6) 0.017(6) -0.044(5)
C161 0.046(8) 0.083(7) 0.119(13) -0.041(7) -0.008(8) -0.026(6)
C162 0.031(5) 0.088(5) 0.082(3) -0.029(3) 0.001(3) -0.024(4)
C166 0.044(6) 0.126(15) 0.089(14) -0.031(10) 0.020(7) -0.038(6)

loop_
_atom_type_symbol
_atom_type_description
_atom_type_scat_dispersion_real
_atom_type_scat_dispersion_imag
_atom_type_scat_source
C C 0.0033 0.0016 'International Tables Vol C Tables 4.2.6.8 and 6.1.1.4'
H H 0.0000 0.0000 'International Tables Vol C Tables 4.2.6.8 and 6.1.1.4'
Cl Cl 0.1484 0.1585 'International Tables Vol C Tables 4.2.6.8 and 6.1.1.4'
N N 0.0061 0.0033 'International Tables Vol C Tables 4.2.6.8 and 6.1.1.4'
O O 0.0106 0.0060 'International Tables Vol C Tables 4.2.6.8 and 6.1.1.4'
Rh Rh -1.1178 0.9187 'International Tables Vol C Tables 4.2.6.8 and 6.1.1.4'

loop_
_geom_angle_atom_site_label_1
_geom_angle_atom_site_label_2
_geom_angle_atom_site_label_3
_geom_angle
_geom_angle_site_symmetry_1
_geom_angle_site_symmetry_3
Cl2 Rh1 Cl2 84.80(4) . 7_757
N2 Rh1 Cl2 86.14(9) . .
N2 Rh1 Cl2 87.41(9) . 7_757
N2 Rh1 C32 170.13(15) . .
C30 Rh1 Cl2 97.75(13) . 7_757
C30 Rh1 Cl2 166.27(15) . .
C30 Rh1 N2 107.41(16) . .
C30 Rh1 C32 70.17(19) . .
C31 Rh1 Cl2 84.88(13) . 7_757
C31 Rh1 Cl2 128.65(14) . .
C31 Rh1 N2 143.24(17) . .
C31 Rh1 C30 38.89(18) . .
C31 Rh1 C32 38.49(18) . .
C32 Rh1 Cl2 96.10(14) . .
C32 Rh1 Cl2 102.34(12) . 7_757
C35 Rh1 Cl2 175.95(14) . 7_757
C35 Rh1 Cl2 95.08(13) . .
C35 Rh1 N2 88.54(17) . .
C35 Rh1 C30 83.33(18) . .
C35 Rh1 C31 98.30(18) . .
C35 Rh1 C32 81.70(18) . .
C1A Rh2 Cl1 89.89(13) . .
C1A Rh2 C20 156.0(2) . .
C1A Rh2 C21 167.3(2) . .
C1A Rh2 C24 91.8(2) . .
C1A Rh2 C25 88.5(2) . .
C20 Rh2 Cl1 93.81(18) . .
C20 Rh2 C21 36.3(2) . .
C21 Rh2 Cl1 92.13(17) . .
C24 Rh2 Cl1 156.54(16) . .
C24 Rh2 C20 94.1(3) . .
C24 Rh2 C21 81.4(2) . .
C24 Rh2 C25 39.1(2) . .
C25 Rh2 Cl1 164.35(16) . .
C25 Rh2 C20 81.6(2) . .
C25 Rh2 C21 92.9(2) . .
Rh1 Cl2 Rh1 95.20(4) . 7_757
C12 O1 C11 118.2(3) . .
C34 O2 H2 109.5 . .
N2 N1 C2' 121.5(3) . .
C5' N1 N2 111.7(3) . .
C5' N1 C2' 126.4(4) . .
N1 N2 Rh1 129.3(2) . .
C3' N2 Rh1 125.9(3) . .
C3' N2 N1 104.5(4) . .
N4 N3 C2' 120.9(4) . .
C5* N3 N4 112.7(4) . .
C5* N3 C2' 126.2(4) . .
C3* N4 N3 103.4(4) . .
C1A N5 C1B 110.7(4) . .
C1A N5 C4 123.4(4) . .
C1B N5 C4 125.8(4) . .
C1A N6 C1C 111.7(4) . .
C1A N6 C1D 123.4(4) . .
C1C N6 C1D 124.8(4) . .
C2 C1 H1 118.4 . .
C2 C1 C10 123.2(4) . .
C10 C1 H1 118.4 . .
N5 C1A Rh2 125.2(3) . .
N6 C1A Rh2 130.8(4) . .
N6 C1A N5 103.9(4) . .
N5 C1B H1B 126.8 . .
C1C C1B N5 106.4(4) . .
C1C C1B H1B 126.8 . .
N6 C1C H1C 126.4 . .
C1B C1C N6 107.2(4) . .
C1B C1C H1C 126.4 . .
N6 C1D H1DA 109.5 . .
N6 C1D H1DB 109.5 . .
N6 C1D H1DC 109.5 . .
H1DA C1D H1DB 109.5 . .
H1DA C1D H1DC 109.5 . .
H1DB C1D H1DC 109.5 . .
C1 C2 C15 121.5(4) . .
C3 C2 C1 117.9(4) . .
C3 C2 C15 120.6(5) . .
N1 C2' H2' 108.9 . .
N1 C2' C5 111.6(3) . .
N3 C2' N1 106.5(3) . .
N3 C2' H2' 108.9 . .
N3 C2' C5 112.0(4) . .
C5 C2' H2' 108.9 . .
C2 C3 H3 119.6 . .
C4 C3 C2 120.7(5) . .
C4 C3 H3 119.6 . .
N2 C3' H3' 124.3 . .
N2 C3' C4' 111.4(4) . .
C4' C3' H3' 124.3 . .
N4 C3* H3* 123.9 . .
N4 C3* C4* 112.2(5) . .
C4* C3* H3* 123.9 . .
C3 C4 N5 119.4(4) . .
C3 C4 C11 120.5(4) . .
C11 C4 N5 120.1(4) . .
C3' C4' H4' 127.3 . .
C5' C4' C3' 105.5(4) . .
C5' C4' H4' 127.3 . .
C3* C4* H4* 127.6 . .
C5* C4* C3* 104.7(5) . .
C5* C4* H4* 127.6 . .
C6 C5 C2' 121.9(4) . .
C6 C5 C12 119.1(4) . .
C12 C5 C2' 119.1(4) . .
N1 C5' C4' 106.9(4) . .
N1 C5' H5' 126.5 . .
C4' C5' H5' 126.5 . .
N3 C5* C4* 107.0(4) . .
N3 C5* H5* 126.5 . .
C4* C5* H5* 126.5 . .
C5 C6 H6 119.1 . .
C5 C6 C7 121.9(4) . .
C7 C6 H6 119.1 . .
C6 C7 C17 122.0(5) . .
C8 C7 C6 117.2(4) . .
C8 C7 C17 120.8(5) . .
C7 C8 H8 118.4 . .
C7 C8 C13 123.2(4) . .
C13 C8 H8 118.4 . .
C10 C9 C14B 110.1(4) . .
C13 C9 C10 109.7(4) . .
C13 C9 C14B 109.0(5) . .
C14A C9 C10 109.1(5) . .
C14A C9 C13 108.7(4) . .
C14A C9 C14B 110.2(5) . .
C1 C10 C9 121.2(4) . .
C11 C10 C1 116.6(4) . .
C11 C10 C9 122.2(4) . .
O1 C11 C4 115.9(4) . .
C10 C11 O1 123.0(4) . .
C10 C11 C4 121.1(4) . .
O1 C12 C5 114.7(4) . .
O1 C12 C13 123.7(4) . .
C13 C12 C5 121.5(4) . .
C8 C13 C9 121.2(4) . .
C12 C13 C8 117.2(4) . .
C12 C13 C9 121.6(4) . .
C9 C14A H14D 109.5 . .
C9 C14A H14E 109.5 . .
C9 C14A H14F 109.5 . .
H14D C14A H14E 109.5 . .
H14D C14A H14F 109.5 . .
H14E C14A H14F 109.5 . .
C9 C14B H14A 109.5 . .
C9 C14B H14B 109.5 . .
C9 C14B H14C 109.5 . .
H14A C14B H14B 109.5 . .
H14A C14B H14C 109.5 . .
H14B C14B H14C 109.5 . .
C2 C15 C169 108.5(12) . .
C2 C15 C164 107.1(7) . .
C2 C15 C161 110.9(7) . .
C2 C15 C162 105.8(7) . .
C167 C15 C2 108.6(10) . .
C167 C15 C169 98.5(15) . .
C168 C15 C2 107.1(18) . .
C168 C15 C167 128(3) . .
C168 C15 C169 105(2) . .
C163 C15 C2 111.2(9) . .
C163 C15 C161 116.8(13) . .
C163 C15 C162 109.5(10) . .
C165 C15 C2 113.2(13) . .
C165 C15 C164 106.0(17) . .
C165 C15 C166 112.5(13) . .
C161 C15 C162 101.8(11) . .
C166 C15 C2 115.8(12) . .
C166 C15 C164 100.7(12) . .
C18A C17 C7 110.9(5) . .
C18A C17 C18C 106.7(6) . .
C18B C17 C7 109.9(5) . .
C18B C17 C18A 110.4(6) . .
C18B C17 C18C 110.3(6) . .
C18C C17 C7 108.6(5) . .
C17 C18A H18G 109.5 . .
C17 C18A H18H 109.5 . .
C17 C18A H18I 109.5 . .
H18G C18A H18H 109.5 . .
H18G C18A H18I 109.5 . .
H18H C18A H18I 109.5 . .
C17 C18B H18A 109.5 . .
C17 C18B H18B 109.5 . .
C17 C18B H18C 109.5 . .
H18A C18B H18B 109.5 . .
H18A C18B H18C 109.5 . .
H18B C18B H18C 109.5 . .
C17 C18C H18D 109.5 . .
C17 C18C H18E 109.5 . .
C17 C18C H18F 109.5 . .
H18D C18C H18E 109.5 . .
H18D C18C H18F 109.5 . .
H18E C18C H18F 109.5 . .
Rh2 C20 H20 114.4 . .
C21 C20 Rh2 73.1(3) . .
C21 C20 H20 114.4 . .
C21 C20 C27 124.2(7) . .
C27 C20 Rh2 108.8(4) . .
C27 C20 H20 114.4 . .
Rh2 C21 H21 114.5 . .
C20 C21 Rh2 70.6(3) . .
C20 C21 H21 114.5 . .
C20 C21 C22 124.4(6) . .
C22 C21 Rh2 110.1(4) . .
C22 C21 H21 114.5 . .
C21 C22 H22A 108.2 . .
C21 C22 H22B 108.2 . .
H22A C22 H22B 107.3 . .
C23 C22 C21 116.4(6) . .
C23 C22 H22A 108.2 . .
C23 C22 H22B 108.2 . .
C22 C23 H23A 108.3 . .
C22 C23 H23B 108.3 . .
C22 C23 C24 115.8(6) . .
H23A C23 H23B 107.4 . .
C24 C23 H23A 108.3 . .
C24 C23 H23B 108.3 . .
Rh2 C24 H24 113.6 . .
C23 C24 Rh2 113.9(4) . .
C23 C24 H24 113.6 . .
C25 C24 Rh2 71.0(3) . .
C25 C24 C23 124.1(6) . .
C25 C24 H24 113.6 . .
Rh2 C25 H25 113.8 . .
C24 C25 Rh2 69.9(3) . .
C24 C25 H25 113.8 . .
C24 C25 C26 125.5(6) . .
C26 C25 Rh2 111.9(4) . .
C26 C25 H25 113.8 . .
C25 C26 H26A 108.2 . .
C25 C26 H26B 108.2 . .
H26A C26 H26B 107.3 . .
C27 C26 C25 116.5(6) . .
C27 C26 H26A 108.2 . .
C27 C26 H26B 108.2 . .
C20 C27 H27A 107.7 . .
C20 C27 H27B 107.7 . .
C26 C27 C20 118.3(6) . .
C26 C27 H27A 107.7 . .
C26 C27 H27B 107.7 . .
H27A C27 H27B 107.1 . .
Rh1 C30 H30 114.2 . .
C31 C30 Rh1 68.1(3) . .
C31 C30 H30 114.2 . .
C31 C30 C37 126.1(5) . .
C37 C30 Rh1 110.6(3) . .
C37 C30 H30 114.2 . .
Rh1 C31 H31 117.7 . .
C30 C31 Rh1 73.0(3) . .
C30 C31 H31 117.7 . .
C32 C31 Rh1 74.2(3) . .
C32 C31 C30 123.8(4) . .
C32 C31 H31 117.7 . .
Rh1 C32 H32 115.0 . .
C31 C32 Rh1 67.3(3) . .
C31 C32 H32 115.0 . .
C31 C32 C33 124.1(4) . .
C33 C32 Rh1 110.5(3) . .
C33 C32 H32 115.0 . .
C32 C33 H33A 109.4 . .
C32 C33 H33B 109.4 . .
H33A C33 H33B 108.0 . .
C34 C33 C32 111.0(4) . .
C34 C33 H33A 109.4 . .
C34 C33 H33B 109.4 . .
O2 C34 C33 110.5(4) . .
O2 C34 H34 107.9 . .
O2 C34 C35 112.2(4) . .
C33 C34 H34 107.9 . .
C35 C34 C33 110.2(4) . .
C35 C34 H34 107.9 . .
Rh1 C35 H35 108.1 . .
C34 C35 Rh1 110.3(3) . .
C34 C35 H35 108.1 . .
C34 C35 C36 114.5(4) . .
C36 C35 Rh1 107.4(3) . .
C36 C35 H35 108.1 . .
C35 C36 H36A 109.1 . .
C35 C36 H36B 109.1 . .
H36A C36 H36B 107.8 . .
C37 C36 C35 112.5(4) . .
C37 C36 H36A 109.1 . .
C37 C36 H36B 109.1 . .
C30 C37 H37A 109.5 . .
C30 C37 H37B 109.5 . .
C36 C37 C30 110.8(4) . .
C36 C37 H37A 109.5 . .
C36 C37 H37B 109.5 . .
H37A C37 H37B 108.1 . .
C15 C167 H16D 109.5 . .
C15 C167 H16E 109.5 . .
C15 C167 H16F 109.5 . .
H16D C167 H16E 109.5 . .
H16D C167 H16F 109.5 . .
H16E C167 H16F 109.5 . .
C15 C168 H16G 109.5 . .
C15 C168 H16H 109.5 . .
C15 C168 H16I 109.5 . .
H16G C168 H16H 109.5 . .
H16G C168 H16I 109.5 . .
H16H C168 H16I 109.5 . .
C15 C169 H16A 109.5 . .
C15 C169 H16B 109.5 . .
C15 C169 H16C 109.5 . .
H16A C169 H16B 109.5 . .
H16A C169 H16C 109.5 . .
H16B C169 H16C 109.5 . .
C15 C163 H1AA 109.5 . .
C15 C163 H1AB 109.5 . .
C15 C163 H1AC 109.5 . .
H1AA C163 H1AB 109.5 . .
H1AA C163 H1AC 109.5 . .
H1AB C163 H1AC 109.5 . .
C15 C165 H4AA 109.5 . .
C15 C165 H4AB 109.5 . .
C15 C165 H4AC 109.5 . .
H4AA C165 H4AB 109.5 . .
H4AA C165 H4AC 109.5 . .
H4AB C165 H4AC 109.5 . .
H0BA C0BA H0BB 109.7 . .
C1BA C0BA H0BA 112.1 . .
C1BA C0BA H0BB 112.1 . .
C9AA C0BA H0BA 112.1 . .
C9AA C0BA H0BB 112.1 . .
C9AA C0BA C1BA 98.5(15) . .
C0BA C1BA C0BA 106.8(19) 2_656 .
C0BA C1BA H1BA 110.4 2_656 .
C0BA C1BA H1BA 110.4 . .
C0BA C1BA H1BB 110.4 . .
C0BA C1BA H1BB 110.4 2_656 .
H1BA C1BA H1BB 108.6 . .
C0BA C9AA H9AA 109.5 . .
C0BA C9AA H9AB 109.5 . .
C0BA C9AA H9AC 109.5 . .
H9AA C9AA H9AB 109.5 . .
H9AA C9AA H9AC 109.5 . .
H9AB C9AA H9AC 109.5 . .
C15 C164 H3AA 109.5 . .
C15 C164 H3AB 109.5 . .
C15 C164 H3AC 109.5 . .
H3AA C164 H3AB 109.5 . .
H3AA C164 H3AC 109.5 . .
H3AB C164 H3AC 109.5 . .
C15 C161 H0AA 109.5 . .
C15 C161 H0AB 109.5 . .
C15 C161 H0AC 109.5 . .
H0AA C161 H0AB 109.5 . .
H0AA C161 H0AC 109.5 . .
H0AB C161 H0AC 109.5 . .
C15 C162 H2AA 109.5 . .
C15 C162 H2AB 109.5 . .
C15 C162 H2AC 109.5 . .
H2AA C162 H2AB 109.5 . .
H2AA C162 H2AC 109.5 . .
H2AB C162 H2AC 109.5 . .
C15 C166 H5AA 109.5 . .
C15 C166 H5AB 109.5 . .
C15 C166 H5AC 109.5 . .
H5AA C166 H5AB 109.5 . .
H5AA C166 H5AC 109.5 . .
H5AB C166 H5AC 109.5 . .

loop_
_geom_bond_atom_site_label_1
_geom_bond_atom_site_label_2
_geom_bond_distance
_geom_bond_site_symmetry_2
Rh1 Cl2 2.6348(11) 7_757
Rh1 Cl2 2.4842(12) .
Rh1 N2 2.155(4) .
Rh1 C30 2.147(4) .
Rh1 C31 2.083(4) .
Rh1 C32 2.173(5) .
Rh1 C35 2.054(4) .
Rh2 Cl1 2.3688(15) .
Rh2 C1A 2.023(5) .
Rh2 C20 2.190(5) .
Rh2 C21 2.222(5) .
Rh2 C24 2.085(5) .
Rh2 C25 2.100(5) .
Cl2 Rh1 2.6349(11) 7_757
O1 C11 1.386(5) .
O1 C12 1.376(5) .
O2 H2 0.8400 .
O2 C34 1.418(6) .
N1 N2 1.354(5) .
N1 C2' 1.483(5) .
N1 C5' 1.345(6) .
N2 C3' 1.338(5) .
N3 N4 1.357(5) .
N3 C2' 1.445(6) .
N3 C5* 1.347(6) .
N4 C3* 1.329(7) .
N5 C1A 1.371(6) .
N5 C1B 1.389(6) .
N5 C4 1.427(6) .
N6 C1A 1.344(6) .
N6 C1C 1.376(6) .
N6 C1D 1.469(6) .
C1 H1 0.9500 .
C1 C2 1.383(7) .
C1 C10 1.411(6) .
C1B H1B 0.9500 .
C1B C1C 1.339(7) .
C1C H1C 0.9500 .
C1D H1DA 0.9800 .
C1D H1DB 0.9800 .
C1D H1DC 0.9800 .
C2 C3 1.381(7) .
C2 C15 1.535(6) .
C2' H2' 1.0000 .
C2' C5 1.517(6) .
C3 H3 0.9500 .
C3 C4 1.377(6) .
C3' H3' 0.9500 .
C3' C4' 1.379(7) .
C3* H3* 0.9500 .
C3* C4* 1.401(7) .
C4 C11 1.391(6) .
C4' H4' 0.9500 .
C4' C5' 1.368(6) .
C4* H4* 0.9500 .
C4* C5* 1.358(7) .
C5 C6 1.377(6) .
C5 C12 1.393(6) .
C5' H5' 0.9500 .
C5* H5* 0.9500 .
C6 H6 0.9500 .
C6 C7 1.391(7) .
C7 C8 1.387(7) .
C7 C17 1.549(6) .
C8 H8 0.9500 .
C8 C13 1.395(7) .
C9 C10 1.531(7) .
C9 C13 1.529(6) .
C9 C14A 1.529(8) .
C9 C14B 1.544(8) .
C10 C11 1.383(6) .
C12 C13 1.386(6) .
C14A H14D 0.9800 .
C14A H14E 0.9800 .
C14A H14F 0.9800 .
C14B H14A 0.9800 .
C14B H14B 0.9800 .
C14B H14C 0.9800 .
C15 C167 1.497(13) .
C15 C168 1.486(13) .
C15 C169 1.581(13) .
C15 C163 1.469(12) .
C15 C165 1.472(12) .
C15 C164 1.589(12) .
C15 C161 1.561(12) .
C15 C162 1.571(12) .
C15 C166 1.523(12) .
C17 C18A 1.529(9) .
C17 C18B 1.487(9) .
C17 C18C 1.535(10) .
C18A H18G 0.9800 .
C18A H18H 0.9800 .
C18A H18I 0.9800 .
C18B H18A 0.9800 .
C18B H18B 0.9800 .
C18B H18C 0.9800 .
C18C H18D 0.9800 .
C18C H18E 0.9800 .
C18C H18F 0.9800 .
C20 H20 1.0000 .
C20 C21 1.373(8) .
C20 C27 1.483(9) .
C21 H21 1.0000 .
C21 C22 1.494(9) .
C22 H22A 0.9900 .
C22 H22B 0.9900 .
C22 C23 1.492(9) .
C23 H23A 0.9900 .
C23 H23B 0.9900 .
C23 C24 1.500(9) .
C24 H24 1.0000 .
C24 C25 1.401(7) .
C25 H25 1.0000 .
C25 C26 1.500(8) .
C26 H26A 0.9900 .
C26 H26B 0.9900 .
C26 C27 1.432(10) .
C27 H27A 0.9900 .
C27 H27B 0.9900 .
C30 H30 1.0000 .
C30 C31 1.410(7) .
C30 C37 1.527(6) .
C31 H31 1.0000 .
C31 C32 1.406(7) .
C32 H32 1.0000 .
C32 C33 1.523(6) .
C33 H33A 0.9900 .
C33 H33B 0.9900 .
C33 C34 1.523(6) .
C34 H34 1.0000 .
C34 C35 1.511(7) .
C35 H35 1.0000 .
C35 C36 1.528(6) .
C36 H36A 0.9900 .
C36 H36B 0.9900 .
C36 C37 1.523(7) .
C37 H37A 0.9900 .
C37 H37B 0.9900 .
C167 H16D 0.9800 .
C167 H16E 0.9800 .
C167 H16F 0.9800 .
C168 H16G 0.9800 .
C168 H16H 0.9800 .
C168 H16I 0.9800 .
C169 H16A 0.9800 .
C169 H16B 0.9800 .
C169 H16C 0.9800 .
C163 H1AA 0.9800 .
C163 H1AB 0.9800 .
C163 H1AC 0.9800 .
C165 H4AA 0.9800 .
C165 H4AB 0.9800 .
C165 H4AC 0.9800 .
C0BA H0BA 0.9900 .
C0BA H0BB 0.9900 .
C0BA C1BA 1.56(2) .
C0BA C9AA 1.40(2) .
C1BA C0BA 1.56(2) 2_656
C1BA H1BA 0.9900 .
C1BA H1BB 0.9900 .
C9AA H9AA 0.9800 .
C9AA H9AB 0.9800 .
C9AA H9AC 0.9800 .
C164 H3AA 0.9800 .
C164 H3AB 0.9800 .
C164 H3AC 0.9800 .
C161 H0AA 0.9800 .
C161 H0AB 0.9800 .
C161 H0AC 0.9800 .
C162 H2AA 0.9800 .
C162 H2AB 0.9800 .
C162 H2AC 0.9800 .
C166 H5AA 0.9800 .
C166 H5AB 0.9800 .
C166 H5AC 0.9800 .

loop_
_smtbx_masks_void_nr
_smtbx_masks_void_average_x
_smtbx_masks_void_average_y
_smtbx_masks_void_average_z
_smtbx_masks_void_volume
_smtbx_masks_void_count_electrons
1 0.252 0.044 0.250 312.2 57.8
2 -0.295 -0.044 0.750 312.2 57.8
3 -0.414 0.456 0.750 312.2 57.8
4 -0.442 0.544 0.250 312.2 57.8
